data_2020719
loop_
_publ_author_name
'B\'aez-Castro, Alberto'
'Baldenebro-L\'opez, Jes\'us'
'Ceballos-Mendivil, Laura'
'Rom\'an-Bravo, Perla P.'
'H\"opfl, Herbert'
'Miranda-Soto, Valent\'in'
'Glossman-Mitnik, Daniel'
'Cruz-Enr\'iquez, Adriana'
'Campos-Gaxiola, Jos\'e J.'

_publ_section_title
;
 Synthesis, crystal structure, DFT studies and photophysical properties of
 a copper(I)--triphenylphosphane complex based on
 <i>trans</i>-(+-)-2,4,5-tris(pyridin-2-yl)-2-imidazoline
;
_journal_coeditor_code WQ3130
_journal_issue 3
_journal_name_full 'Acta Crystallographica Section C'
_journal_page_first
;
;
_journal_paper_doi 10.1107/S2053229617002522
_journal_volume 73
_journal_year 2017
_chemical_formula_iupac '[Cu (C18 H15 N5) (C18 H15 P)2] P F6'
_chemical_formula_moiety 'C54 H45 Cu N5 P2 +, F6 P -'
_chemical_formula_sum 'C54 H45 Cu F6 N5 P3'
_chemical_formula_weight 1034.40
_chemical_name_systematic
'Bis(triphenylphosphane-\k<i>P</i>)[<i>trans</i>-(+-)-2,4,5-tris(pyridin-2-yl)-2-imidazoline-\k^2^<i>N</i>^2^,<i>N</i>^3^]copper(I) hexafluorophosphate'
_space_group_crystal_system monoclinic
_space_group_IT_number 14
_space_group_name_Hall '-P 2yn'
_space_group_name_H-M_alt 'P 1 21/n 1'
_symmetry_space_group_name_Hall '-P 2yn'
_symmetry_space_group_name_H-M 'P 1 21/n 1'
_atom_sites_solution_hydrogens geom
_atom_sites_solution_primary dual
_audit_creation_method
;
Olex2 1.2
(compiled 2016.09.09 svn.r3337 for OlexSys, GUI svn.r5227)
;
_cell_angle_alpha 90
_cell_angle_beta 99.734(5)
_cell_angle_gamma 90
_cell_formula_units_Z 4
_cell_length_a 13.0725(7)
_cell_length_b 12.3992(6)
_cell_length_c 30.0047(16)
_cell_measurement_reflns_used 9963
_cell_measurement_temperature 99.97(18)
_cell_measurement_theta_max 28.7400
_cell_measurement_theta_min 3.1630
_cell_volume 4793.4(4)
_computing_cell_refinement
;
CrysAlis PRO (Agilent, 2014)
;
_computing_data_collection
;
CrysAlis PRO (Agilent, 2014)
;
_computing_data_reduction
;
CrysAlis PRO (Agilent, 2014)
;
_computing_molecular_graphics
;
ORTEP-3 for Windows (Farrugia, 2012) and
Mercury (Macrae <i>et al.</i>, 2008)
;
_computing_publication_material
;
OLEX2 (Dolomanov <i>et al.</i>,  2009)
;
_computing_structure_refinement
;
SHELXL2014 (Sheldrick, 2015b)
;
_computing_structure_solution
;
SHELXT (Sheldrick, 2015a)
;
_diffrn_ambient_temperature 99.97(18)
_diffrn_detector_area_resol_mean 8.0769
_diffrn_measured_fraction_theta_full 0.999
_diffrn_measured_fraction_theta_max 0.999
_diffrn_measurement_device 'four-circle diffractometer'
_diffrn_measurement_device_type 'SuperNova, Dual, Cu at zero, EosS2'
_diffrn_measurement_method '\w scans'
_diffrn_radiation_monochromator mirror
_diffrn_radiation_type MoK\a
_diffrn_radiation_wavelength 0.71073
_diffrn_reflns_av_R_equivalents 0.0979
_diffrn_reflns_limit_h_max 15
_diffrn_reflns_limit_h_min -15
_diffrn_reflns_limit_k_max 14
_diffrn_reflns_limit_k_min -14
_diffrn_reflns_limit_l_max 35
_diffrn_reflns_limit_l_min -35
_diffrn_reflns_number 29729
_diffrn_reflns_theta_full 25.000
_diffrn_reflns_theta_max 25.000
_diffrn_reflns_theta_min 2.640
_exptl_absorpt_coefficient_mu 0.623
_exptl_absorpt_correction_T_max 1.00000
_exptl_absorpt_correction_T_min 0.00373
_exptl_absorpt_correction_type multi-scan
_exptl_absorpt_process_details
;
(CrysAlis PRO; Agilent, 2014)
;
_exptl_crystal_colour 'translucent yellow'
_exptl_crystal_density_diffrn 1.433
_exptl_crystal_description block
_exptl_crystal_F_000 2128
_exptl_crystal_size_max 0.25
_exptl_crystal_size_mid 0.25
_exptl_crystal_size_min 0.2
_refine_diff_density_max 0.640
_refine_diff_density_min -1.165
_refine_ls_extinction_method none
_refine_ls_goodness_of_fit_ref 1.038
_refine_ls_hydrogen_treatment constr
_refine_ls_matrix_type full
_refine_ls_number_parameters 616
_refine_ls_number_reflns 8448
_refine_ls_number_restraints 0
_refine_ls_restrained_S_all 1.038
_refine_ls_R_factor_all 0.0628
_refine_ls_R_factor_gt 0.0498
_refine_ls_shift/su_max 0.001
_refine_ls_shift/su_mean 0.000
_refine_ls_structure_factor_coef Fsqd
_refine_ls_weighting_details 'w=1/[\s^2^(Fo^2^)+(0.0570P)^2^] where P=(Fo^2^+2Fc^2^)/3'
_refine_ls_weighting_scheme calc
_refine_ls_wR_factor_gt 0.1174
_refine_ls_wR_factor_ref 0.1272
_reflns_number_gt 6739
_reflns_number_total 8448
_reflns_threshold_expression 'I > 2\s(I)'
_cod_data_source_file wq3130sup1.cif
_cod_data_source_block I
_cod_database_code 2020719
_shelx_space_group_comment
;
The symmetry employed for this shelxl refinement is uniquely defined
by the following loop, which should always be used as a source of
symmetry information in preference to the above space-group names.
They are only intended as comments.
;

loop_
_space_group_symop_operation_xyz
'x, y, z'
'-x+1/2, y+1/2, -z+1/2'
'-x, -y, -z'
'x-1/2, -y-1/2, z-1/2'

loop_
_atom_site_type_symbol
_atom_site_label
_atom_site_fract_x
_atom_site_fract_y
_atom_site_fract_z
_atom_site_U_iso_or_equiv
_atom_site_adp_type
_atom_site_calc_flag
_atom_site_occupancy
C C1 0.5407(3) 0.7706(2) 0.61013(9) 0.0135(7) Uani d 1
C C2 0.6176(2) 0.7035(2) 0.67708(9) 0.0127(6) Uani d 1
H H2 0.6226 0.6251 0.6808 0.015 Uiso calc 1
C C3 0.5047(2) 0.7392(2) 0.68150(9) 0.0145(7) Uani d 1
H H3 0.5076 0.8001 0.7025 0.017 Uiso calc 1
C C4 0.7041(3) 0.7544(2) 0.70930(9) 0.0173(5) Uani d 1
C C5 0.7179(3) 0.8659(2) 0.71014(9) 0.0173(5) Uani d 1
H H5 0.6703 0.9102 0.6922 0.021 Uiso calc 1
C C6 0.8027(3) 0.9101(3) 0.73792(10) 0.0283(8) Uani d 1
H H6 0.8138 0.9843 0.7386 0.034 Uiso calc 1
C C7 0.8705(3) 0.8421(3) 0.76462(11) 0.0321(9) Uani d 1
H H7 0.9286 0.8691 0.7835 0.039 Uiso calc 1
C C8 0.8502(3) 0.7325(3) 0.76270(10) 0.0266(8) Uani d 1
H H8 0.8953 0.6871 0.7813 0.032 Uiso calc 1
C C9 0.4419(2) 0.6489(2) 0.69710(9) 0.0165(7) Uani d 1
C C10 0.4036(3) 0.5651(2) 0.66822(12) 0.0323(9) Uani d 1
H H10 0.4137 0.5650 0.6383 0.039 Uiso calc 1
C C11 0.3506(3) 0.4821(3) 0.68462(13) 0.0415(10) Uani d 1
H H11 0.3236 0.4255 0.6659 0.050 Uiso calc 1
C C12 0.3382(3) 0.4845(3) 0.72900(12) 0.0334(9) Uani d 1
H H12 0.3037 0.4289 0.7411 0.040 Uiso calc 1
C C13 0.3778(3) 0.5705(3) 0.75542(11) 0.0319(9) Uani d 1
H H13 0.3686 0.5716 0.7855 0.038 Uiso calc 1
C C14 0.5277(3) 0.8039(2) 0.56194(9) 0.0132(7) Uani d 1
C C15 0.4368(3) 0.8465(2) 0.53832(9) 0.0185(7) Uani d 1
H H15 0.3796 0.8574 0.5525 0.022 Uiso calc 1
C C16 0.4324(3) 0.8729(2) 0.49277(10) 0.0200(7) Uani d 1
H H16 0.3720 0.9009 0.4759 0.024 Uiso calc 1
C C17 0.5194(3) 0.8567(2) 0.47326(9) 0.0173(7) Uani d 1
H H17 0.5190 0.8745 0.4431 0.021 Uiso calc 1
C C18 0.6071(3) 0.8135(2) 0.49923(9) 0.0148(7) Uani d 1
H H18 0.6654 0.8026 0.4858 0.018 Uiso calc 1
C C19 0.8504(2) 0.9632(2) 0.61919(9) 0.0136(6) Uani d 1
C C20 0.7495(3) 1.0029(2) 0.61330(10) 0.0198(7) Uani d 1
H H20 0.6954 0.9626 0.5973 0.024 Uiso calc 1
C C21 0.7292(3) 1.1029(2) 0.63128(10) 0.0234(8) Uani d 1
H H21 0.6616 1.1291 0.6272 0.028 Uiso calc 1
C C22 0.8091(3) 1.1629(2) 0.65503(10) 0.0239(8) Uani d 1
H H22 0.7953 1.2293 0.6671 0.029 Uiso calc 1
C C23 0.9095(3) 1.1244(2) 0.66086(10) 0.0226(8) Uani d 1
H H23 0.9633 1.1652 0.6768 0.027 Uiso calc 1
C C24 0.9304(3) 1.0254(2) 0.64311(9) 0.0184(7) Uani d 1
H H24 0.9983 1.0001 0.6472 0.022 Uiso calc 1
C C25 0.9056(2) 0.8583(2) 0.54088(9) 0.0142(6) Uani d 1
C C26 0.8558(3) 0.9423(2) 0.51449(10) 0.0194(7) Uani d 1
H H26 0.8143 0.9909 0.5269 0.023 Uiso calc 1
C C27 0.8686(3) 0.9527(3) 0.46964(10) 0.0259(8) Uani d 1
H H27 0.8345 1.0079 0.4521 0.031 Uiso calc 1
C C28 0.9308(3) 0.8831(3) 0.45083(10) 0.0276(8) Uani d 1
H H28 0.9382 0.8904 0.4207 0.033 Uiso calc 1
C C29 0.9826(3) 0.8015(2) 0.47724(10) 0.0268(8) Uani d 1
H H29 1.0267 0.7554 0.4650 0.032 Uiso calc 1
C C30 0.9688(3) 0.7884(2) 0.52183(10) 0.0201(7) Uani d 1
H H30 1.0022 0.7322 0.5390 0.024 Uiso calc 1
C C31 0.9923(3) 0.7856(2) 0.63231(9) 0.0138(7) Uani d 1
C C32 1.0903(3) 0.8207(2) 0.62730(10) 0.0191(7) Uani d 1
H H32 1.0985 0.8645 0.6030 0.023 Uiso calc 1
C C33 1.1766(3) 0.7907(2) 0.65861(11) 0.0252(8) Uani d 1
H H33 1.2425 0.8137 0.6551 0.030 Uiso calc 1
C C34 1.1642(3) 0.7264(2) 0.69503(11) 0.0244(8) Uani d 1
H H34 1.2218 0.7068 0.7161 0.029 Uiso calc 1
C C35 1.0677(3) 0.6915(2) 0.70019(11) 0.0247(8) Uani d 1
H H35 1.0600 0.6481 0.7247 0.030 Uiso calc 1
C C36 0.9811(3) 0.7205(2) 0.66907(10) 0.0179(7) Uani d 1
H H36 0.9157 0.6965 0.6727 0.021 Uiso calc 1
C C37 0.6357(2) 0.4693(2) 0.58529(9) 0.0127(6) Uani d 1
C C38 0.5459(2) 0.5102(2) 0.55872(9) 0.0158(7) Uani d 1
H H38 0.5504 0.5701 0.5405 0.019 Uiso calc 1
C C39 0.4509(3) 0.4629(2) 0.55929(9) 0.0173(7) Uani d 1
H H39 0.3921 0.4900 0.5409 0.021 Uiso calc 1
C C40 0.4423(3) 0.3756(2) 0.58697(9) 0.0158(7) Uani d 1
H H40 0.3779 0.3441 0.5874 0.019 Uiso calc 1
C C41 0.5301(3) 0.3351(2) 0.61404(10) 0.0191(7) Uani d 1
H H41 0.5245 0.2767 0.6329 0.023 Uiso calc 1
C C42 0.6261(3) 0.3812(2) 0.61321(10) 0.0172(7) Uani d 1
H H42 0.6847 0.3533 0.6314 0.021 Uiso calc 1
C C43 0.7830(2) 0.4903(2) 0.52609(9) 0.0124(6) Uani d 1
C C44 0.7699(3) 0.3833(2) 0.51195(10) 0.0205(7) Uani d 1
H H44 0.7482 0.3322 0.5310 0.025 Uiso calc 1
C C45 0.7888(3) 0.3526(2) 0.46974(10) 0.0248(8) Uani d 1
H H45 0.7806 0.2808 0.4609 0.030 Uiso calc 1
C C46 0.8196(3) 0.4274(3) 0.44059(10) 0.0256(8) Uani d 1
H H46 0.8312 0.4064 0.4121 0.031 Uiso calc 1
C C47 0.8330(3) 0.5340(2) 0.45413(10) 0.0228(7) Uani d 1
H H47 0.8546 0.5848 0.4349 0.027 Uiso calc 1
C C48 0.8140(2) 0.5650(2) 0.49662(10) 0.0177(7) Uani d 1
H H48 0.8221 0.6369 0.5054 0.021 Uiso calc 1
C C49 0.8566(2) 0.4747(2) 0.62242(9) 0.0136(6) Uani d 1
C C50 0.9451(3) 0.4282(2) 0.61068(10) 0.0201(7) Uani d 1
H H50 0.9523 0.4235 0.5804 0.024 Uiso calc 1
C C51 1.0230(3) 0.3889(3) 0.64409(11) 0.0266(8) Uani d 1
H H51 1.0816 0.3573 0.6359 0.032 Uiso calc 1
C C52 1.0146(3) 0.3959(2) 0.68910(10) 0.0237(8) Uani d 1
H H52 1.0673 0.3695 0.7111 0.028 Uiso calc 1
C C53 0.9274(3) 0.4424(2) 0.70135(10) 0.0212(8) Uani d 1
H H53 0.9213 0.4473 0.7317 0.025 Uiso calc 1
C C54 0.8484(3) 0.4822(2) 0.66836(9) 0.0185(7) Uani d 1
H H54 0.7901 0.5138 0.6768 0.022 Uiso calc 1
Cu Cu1 0.73795(3) 0.71671(2) 0.58958(2) 0.01164(12) Uani d 1
N N1 0.6278(2) 0.73058(17) 0.62984(7) 0.0133(6) Uani d 1
N N2 0.4633(2) 0.77549(18) 0.63520(8) 0.0150(6) Uani d 1
H H2A 0.4007 0.7963 0.6256 0.018 Uiso calc 1
N N3 0.7693(2) 0.68814(19) 0.73561(8) 0.0213(6) Uani d 1
N N4 0.4286(2) 0.6523(2) 0.74022(8) 0.0233(6) Uani d 1
N N5 0.6124(2) 0.78650(16) 0.54293(7) 0.0118(5) Uani d 1
P P1 0.87253(6) 0.82966(5) 0.59659(2) 0.01125(18) Uani d 1
P P2 0.75691(6) 0.53821(5) 0.58069(2) 0.01199(18) Uani d 1
F F1 0.32492(15) 0.96571(13) 0.61410(5) 0.0263(5) Uani d 1
F F2 0.38070(18) 0.98443(15) 0.68944(6) 0.0394(6) Uani d 1
F F3 0.47607(17) 1.05230(18) 0.63983(7) 0.0460(6) Uani d 1
F F4 0.33648(16) 1.14638(13) 0.60541(6) 0.0302(5) Uani d 1
F F5 0.24040(17) 1.07849(15) 0.65432(7) 0.0387(5) Uani d 1
F F6 0.3923(2) 1.16595(16) 0.68074(7) 0.0512(7) Uani d 1
P P3 0.35805(7) 1.06711(6) 0.64800(3) 0.0209(2) Uani d 1

loop_
_atom_site_aniso_label
_atom_site_aniso_U_11
_atom_site_aniso_U_22
_atom_site_aniso_U_33
_atom_site_aniso_U_12
_atom_site_aniso_U_13
_atom_site_aniso_U_23
C1 0.0218(19) 0.0103(13) 0.0098(14) -0.0017(12) 0.0061(13) -0.0013(11)
C2 0.0152(17) 0.0129(13) 0.0113(14) 0.0014(12) 0.0060(13) 0.0035(11)
C3 0.0188(18) 0.0154(14) 0.0104(14) 0.0030(13) 0.0058(13) 0.0007(11)
C4 0.0207(13) 0.0238(10) 0.0096(10) -0.0004(10) 0.0086(10) -0.0015(8)
C5 0.0207(13) 0.0238(10) 0.0096(10) -0.0004(10) 0.0086(10) -0.0015(8)
C6 0.036(2) 0.0329(18) 0.0194(17) -0.0127(17) 0.0152(16) -0.0075(14)
C7 0.024(2) 0.056(2) 0.0161(17) -0.0133(18) 0.0035(16) -0.0090(16)
C8 0.020(2) 0.048(2) 0.0112(16) 0.0048(17) -0.0007(15) -0.0012(14)
C9 0.0133(17) 0.0236(15) 0.0139(15) 0.0051(13) 0.0055(13) 0.0049(12)
C10 0.045(3) 0.0285(18) 0.0275(19) -0.0058(17) 0.0185(18) -0.0059(14)
C11 0.047(3) 0.0313(19) 0.051(2) -0.0102(19) 0.023(2) -0.0067(17)
C12 0.025(2) 0.0326(19) 0.044(2) -0.0032(16) 0.0089(18) 0.0201(17)
C13 0.024(2) 0.052(2) 0.0189(17) -0.0040(18) 0.0016(16) 0.0187(16)
C14 0.0197(18) 0.0091(13) 0.0106(14) -0.0018(12) 0.0021(13) -0.0013(11)
C15 0.0169(18) 0.0220(15) 0.0165(16) 0.0049(13) 0.0027(14) -0.0023(12)
C16 0.0189(19) 0.0238(16) 0.0156(15) 0.0052(14) -0.0024(14) 0.0046(12)
C17 0.028(2) 0.0152(14) 0.0084(14) -0.0010(13) 0.0016(14) -0.0003(11)
C18 0.0222(19) 0.0143(13) 0.0092(14) -0.0054(13) 0.0060(13) -0.0022(11)
C19 0.0186(18) 0.0129(13) 0.0101(14) 0.0002(12) 0.0045(13) 0.0033(11)
C20 0.0202(19) 0.0162(14) 0.0208(16) -0.0007(13) -0.0026(14) -0.0004(12)
C21 0.0218(19) 0.0198(15) 0.0277(18) 0.0084(14) 0.0015(15) -0.0036(13)
C22 0.033(2) 0.0138(15) 0.0229(17) 0.0074(14) 0.0001(16) -0.0029(12)
C23 0.027(2) 0.0164(15) 0.0207(16) 0.0001(14) -0.0067(15) -0.0020(12)
C24 0.0176(18) 0.0176(15) 0.0190(16) 0.0034(13) -0.0003(14) -0.0009(12)
C25 0.0155(17) 0.0130(13) 0.0140(14) -0.0072(12) 0.0025(13) 0.0005(11)
C26 0.0172(19) 0.0227(15) 0.0178(16) -0.0006(13) 0.0016(14) 0.0042(12)
C27 0.022(2) 0.0321(18) 0.0216(17) -0.0070(15) -0.0019(15) 0.0090(14)
C28 0.031(2) 0.043(2) 0.0104(15) -0.0157(17) 0.0088(15) 0.0009(14)
C29 0.031(2) 0.0276(17) 0.0237(18) -0.0057(16) 0.0112(16) -0.0092(14)
C30 0.025(2) 0.0164(14) 0.0198(16) -0.0052(14) 0.0059(15) -0.0011(12)
C31 0.0174(18) 0.0088(13) 0.0154(15) -0.0010(12) 0.0037(13) -0.0033(11)
C32 0.0184(18) 0.0151(14) 0.0244(17) -0.0009(13) 0.0057(14) 0.0038(12)
C33 0.0129(19) 0.0218(16) 0.039(2) -0.0010(13) -0.0010(16) 0.0009(14)
C34 0.019(2) 0.0202(16) 0.0303(19) 0.0033(14) -0.0065(16) 0.0012(13)
C35 0.026(2) 0.0222(16) 0.0232(17) -0.0001(15) -0.0032(16) 0.0088(13)
C36 0.0150(18) 0.0211(15) 0.0182(16) -0.0039(13) 0.0044(14) 0.0020(12)
C37 0.0128(17) 0.0138(13) 0.0117(14) 0.0006(12) 0.0027(12) -0.0034(11)
C38 0.0205(19) 0.0155(14) 0.0116(14) -0.0026(13) 0.0032(13) -0.0020(11)
C39 0.0182(18) 0.0206(15) 0.0119(14) -0.0023(13) -0.0008(13) -0.0024(12)
C40 0.0175(18) 0.0169(14) 0.0141(14) -0.0068(13) 0.0057(13) -0.0067(12)
C41 0.028(2) 0.0108(14) 0.0193(16) -0.0039(13) 0.0049(15) 0.0010(12)
C42 0.0155(17) 0.0143(14) 0.0209(16) -0.0005(12) 0.0004(14) -0.0007(12)
C43 0.0102(16) 0.0153(14) 0.0109(14) 0.0028(12) -0.0004(12) -0.0024(11)
C44 0.0216(19) 0.0157(15) 0.0240(17) 0.0018(13) 0.0036(15) 0.0001(12)
C45 0.026(2) 0.0270(16) 0.0216(17) 0.0032(15) 0.0062(15) -0.0129(14)
C46 0.024(2) 0.041(2) 0.0118(15) 0.0016(16) 0.0039(15) -0.0081(14)
C47 0.0209(19) 0.0321(17) 0.0171(16) -0.0050(15) 0.0079(14) -0.0003(13)
C48 0.0122(17) 0.0223(15) 0.0184(16) -0.0014(13) 0.0018(14) -0.0015(12)
C49 0.0158(17) 0.0116(13) 0.0129(14) -0.0029(12) 0.0013(13) 0.0016(11)
C50 0.0182(19) 0.0253(16) 0.0176(16) 0.0038(14) 0.0056(14) 0.0016(12)
C51 0.0140(18) 0.0384(18) 0.0281(18) 0.0090(15) 0.0054(15) 0.0079(15)
C52 0.0155(19) 0.0312(17) 0.0227(17) -0.0004(15) -0.0018(15) 0.0113(14)
C53 0.025(2) 0.0224(15) 0.0158(16) -0.0056(14) 0.0016(15) 0.0053(12)
C54 0.0218(19) 0.0156(14) 0.0177(15) -0.0023(13) 0.0022(14) -0.0002(12)
Cu1 0.0124(2) 0.01264(19) 0.01029(19) -0.00038(14) 0.00297(16) -0.00059(13)
N1 0.0170(15) 0.0141(12) 0.0085(12) 0.0000(10) 0.0013(11) -0.0011(9)
N2 0.0101(14) 0.0248(13) 0.0112(12) 0.0060(11) 0.0046(11) 0.0075(10)
N3 0.0223(16) 0.0300(14) 0.0115(13) 0.0043(12) 0.0026(12) 0.0018(11)
N4 0.0175(16) 0.0402(15) 0.0122(13) -0.0026(13) 0.0024(12) 0.0096(11)
N5 0.0156(14) 0.0107(11) 0.0099(12) -0.0032(10) 0.0041(11) -0.0026(9)
P1 0.0118(4) 0.0117(3) 0.0107(4) -0.0001(3) 0.0031(3) -0.0001(3)
P2 0.0137(4) 0.0128(4) 0.0099(4) -0.0003(3) 0.0030(3) -0.0006(3)
F1 0.0317(12) 0.0222(9) 0.0235(10) 0.0048(8) 0.0001(9) -0.0017(7)
F2 0.0518(15) 0.0451(11) 0.0190(10) -0.0083(11) -0.0010(10) 0.0137(8)
F3 0.0190(12) 0.0648(14) 0.0534(14) -0.0035(11) 0.0043(11) 0.0143(11)
F4 0.0384(13) 0.0257(9) 0.0273(10) -0.0047(9) 0.0074(9) 0.0101(8)
F5 0.0358(13) 0.0454(12) 0.0410(12) 0.0060(11) 0.0236(10) 0.0031(9)
F6 0.075(2) 0.0413(12) 0.0340(12) -0.0179(12) -0.0010(12) -0.0124(10)
P3 0.0246(5) 0.0239(4) 0.0150(4) -0.0044(4) 0.0059(4) 0.0011(3)

loop_
_atom_type_symbol
_atom_type_description
_atom_type_scat_dispersion_real
_atom_type_scat_dispersion_imag
_atom_type_scat_source
C C 0.0033 0.0016 'International Tables Vol C Tables 4.2.6.8 and 6.1.1.4'
H H 0.0000 0.0000 'International Tables Vol C Tables 4.2.6.8 and 6.1.1.4'
Cu Cu 0.3201 1.2651 'International Tables Vol C Tables 4.2.6.8 and 6.1.1.4'
F F 0.0171 0.0103 'International Tables Vol C Tables 4.2.6.8 and 6.1.1.4'
N N 0.0061 0.0033 'International Tables Vol C Tables 4.2.6.8 and 6.1.1.4'
P P 0.1023 0.0942 'International Tables Vol C Tables 4.2.6.8 and 6.1.1.4'

loop_
_geom_angle_atom_site_label_1
_geom_angle_atom_site_label_2
_geom_angle_atom_site_label_3
_geom_angle
_geom_angle_publ_flag
N1 C1 C14 120.0(3) ?
N1 C1 N2 116.4(2) ?
N2 C1 C14 123.5(3) ?
C3 C2 H2 108.5 ?
C4 C2 H2 108.5 ?
C4 C2 C3 116.5(2) ?
N1 C2 H2 108.5 ?
N1 C2 C3 104.8(2) ?
N1 C2 C4 109.9(2) ?
C2 C3 H3 109.7 ?
C9 C3 C2 112.7(2) ?
C9 C3 H3 109.7 ?
N2 C3 C2 102.0(2) ?
N2 C3 H3 109.7 ?
N2 C3 C9 112.8(2) ?
C5 C4 C2 120.7(3) ?
N3 C4 C2 117.2(2) ?
N3 C4 C5 122.0(3) ?
C4 C5 H5 120.3 ?
C6 C5 C4 119.5(3) ?
C6 C5 H5 120.3 ?
C5 C6 H6 120.7 ?
C7 C6 C5 118.6(3) ?
C7 C6 H6 120.7 ?
C6 C7 H7 120.8 ?
C6 C7 C8 118.5(3) ?
C8 C7 H7 120.8 ?
C7 C8 H8 118.1 ?
N3 C8 C7 123.7(3) ?
N3 C8 H8 118.1 ?
C10 C9 C3 121.2(3) ?
N4 C9 C3 116.3(3) ?
N4 C9 C10 122.4(3) ?
C9 C10 H10 120.5 ?
C11 C10 C9 119.0(3) ?
C11 C10 H10 120.5 ?
C10 C11 H11 120.6 ?
C12 C11 C10 118.8(3) ?
C12 C11 H11 120.6 ?
C11 C12 H12 120.6 ?
C11 C12 C13 118.8(3) ?
C13 C12 H12 120.6 ?
C12 C13 H13 118.2 ?
N4 C13 C12 123.6(3) ?
N4 C13 H13 118.2 ?
C15 C14 C1 123.5(3) ?
N5 C14 C1 113.6(3) ?
N5 C14 C15 122.8(3) ?
C14 C15 H15 120.6 ?
C14 C15 C16 118.7(3) ?
C16 C15 H15 120.6 ?
C15 C16 H16 120.6 ?
C17 C16 C15 118.8(3) ?
C17 C16 H16 120.6 ?
C16 C17 H17 120.6 ?
C16 C17 C18 118.9(3) ?
C18 C17 H17 120.6 ?
C17 C18 H18 118.4 ?
N5 C18 C17 123.2(3) ?
N5 C18 H18 118.4 ?
C20 C19 C24 118.8(3) ?
C20 C19 P1 118.6(2) ?
C24 C19 P1 122.6(2) ?
C19 C20 H20 119.9 ?
C19 C20 C21 120.3(3) ?
C21 C20 H20 119.9 ?
C20 C21 H21 120.0 ?
C22 C21 C20 120.1(3) ?
C22 C21 H21 120.0 ?
C21 C22 H22 120.0 ?
C21 C22 C23 120.1(3) ?
C23 C22 H22 120.0 ?
C22 C23 H23 119.9 ?
C22 C23 C24 120.2(3) ?
C24 C23 H23 119.9 ?
C19 C24 H24 119.7 ?
C23 C24 C19 120.6(3) ?
C23 C24 H24 119.7 ?
C26 C25 P1 120.1(2) ?
C30 C25 C26 119.0(3) ?
C30 C25 P1 120.3(2) ?
C25 C26 H26 120.1 ?
C27 C26 C25 119.7(3) ?
C27 C26 H26 120.1 ?
C26 C27 H27 119.4 ?
C28 C27 C26 121.1(3) ?
C28 C27 H27 119.4 ?
C27 C28 H28 120.3 ?
C27 C28 C29 119.3(3) ?
C29 C28 H28 120.3 ?
C28 C29 H29 119.8 ?
C28 C29 C30 120.3(3) ?
C30 C29 H29 119.8 ?
C25 C30 C29 120.4(3) ?
C25 C30 H30 119.8 ?
C29 C30 H30 119.8 ?
C32 C31 C36 119.4(3) ?
C32 C31 P1 124.0(2) ?
C36 C31 P1 116.3(2) ?
C31 C32 H32 119.9 ?
C31 C32 C33 120.1(3) ?
C33 C32 H32 119.9 ?
C32 C33 H33 120.1 ?
C34 C33 C32 119.9(3) ?
C34 C33 H33 120.1 ?
C33 C34 H34 119.8 ?
C35 C34 C33 120.3(3) ?
C35 C34 H34 119.8 ?
C34 C35 H35 119.8 ?
C34 C35 C36 120.3(3) ?
C36 C35 H35 119.8 ?
C31 C36 H36 120.0 ?
C35 C36 C31 120.0(3) ?
C35 C36 H36 120.0 ?
C38 C37 P2 116.3(2) ?
C42 C37 C38 118.3(3) ?
C42 C37 P2 125.4(2) ?
C37 C38 H38 119.7 ?
C39 C38 C37 120.7(3) ?
C39 C38 H38 119.7 ?
C38 C39 H39 119.8 ?
C38 C39 C40 120.5(3) ?
C40 C39 H39 119.8 ?
C39 C40 H40 120.2 ?
C39 C40 C41 119.6(3) ?
C41 C40 H40 120.2 ?
C40 C41 H41 119.8 ?
C42 C41 C40 120.3(3) ?
C42 C41 H41 119.8 ?
C37 C42 H42 119.7 ?
C41 C42 C37 120.6(3) ?
C41 C42 H42 119.7 ?
C44 C43 P2 123.3(2) ?
C48 C43 C44 118.4(3) ?
C48 C43 P2 118.2(2) ?
C43 C44 H44 119.7 ?
C45 C44 C43 120.5(3) ?
C45 C44 H44 119.7 ?
C44 C45 H45 119.6 ?
C46 C45 C44 120.7(3) ?
C46 C45 H45 119.6 ?
C45 C46 H46 120.3 ?
C45 C46 C47 119.4(3) ?
C47 C46 H46 120.3 ?
C46 C47 H47 120.1 ?
C46 C47 C48 119.9(3) ?
C48 C47 H47 120.1 ?
C43 C48 C47 121.0(3) ?
C43 C48 H48 119.5 ?
C47 C48 H48 119.5 ?
C50 C49 C54 118.8(3) ?
C50 C49 P2 122.2(2) ?
C54 C49 P2 118.7(2) ?
C49 C50 H50 119.9 ?
C49 C50 C51 120.1(3) ?
C51 C50 H50 119.9 ?
C50 C51 H51 119.5 ?
C52 C51 C50 121.0(3) ?
C52 C51 H51 119.5 ?
C51 C52 H52 120.2 ?
C51 C52 C53 119.6(3) ?
C53 C52 H52 120.2 ?
C52 C53 H53 119.9 ?
C52 C53 C54 120.3(3) ?
C54 C53 H53 119.9 ?
C49 C54 H54 119.9 ?
C53 C54 C49 120.3(3) ?
C53 C54 H54 119.9 ?
N1 Cu1 N5 79.26(9) yes
N1 Cu1 P1 121.09(7) yes
N1 Cu1 P2 104.87(7) yes
N5 Cu1 P1 108.16(6) yes
N5 Cu1 P2 113.97(6) yes
P1 Cu1 P2 121.89(3) yes
C1 N1 C2 108.1(3) ?
C1 N1 Cu1 114.70(19) ?
C2 N1 Cu1 137.18(19) ?
C1 N2 C3 108.6(2) ?
C1 N2 H2A 125.7 ?
C3 N2 H2A 125.7 ?
C8 N3 C4 117.6(3) ?
C9 N4 C13 117.4(3) ?
C14 N5 Cu1 112.38(17) ?
C18 N5 C14 117.6(3) ?
C18 N5 Cu1 130.0(2) ?
C19 P1 Cu1 115.57(11) ?
C25 P1 C19 103.81(13) ?
C25 P1 Cu1 109.87(9) ?
C31 P1 C19 103.10(12) ?
C31 P1 C25 106.44(14) ?
C31 P1 Cu1 116.88(9) ?
C37 P2 C43 102.20(13) ?
C37 P2 C49 105.90(13) ?
C37 P2 Cu1 109.73(9) ?
C43 P2 Cu1 117.87(9) ?
C49 P2 C43 104.74(13) ?
C49 P2 Cu1 115.06(9) ?
F2 P3 F1 89.17(10) ?
F2 P3 F3 89.38(12) ?
F3 P3 F1 88.70(12) ?
F4 P3 F1 89.02(9) ?
F4 P3 F2 177.93(12) ?
F4 P3 F3 89.57(12) ?
F5 P3 F1 88.99(11) ?
F5 P3 F2 91.14(12) ?
F5 P3 F3 177.62(12) ?
F5 P3 F4 89.84(11) ?
F6 P3 F1 178.97(15) ?
F6 P3 F2 91.03(11) ?
F6 P3 F3 90.30(14) ?
F6 P3 F4 90.76(11) ?
F6 P3 F5 92.01(14) ?

loop_
_geom_bond_atom_site_label_1
_geom_bond_atom_site_label_2
_geom_bond_distance
_geom_bond_publ_flag
C1 C14 1.486(4) ?
C1 N1 1.290(4) ?
C1 N2 1.360(4) ?
C2 H2 0.9800 ?
C2 C3 1.567(4) ?
C2 C4 1.498(4) ?
C2 N1 1.484(3) ?
C3 H3 0.9800 ?
C3 C9 1.509(4) ?
C3 N2 1.474(3) ?
C4 C5 1.393(4) ?
C4 N3 1.340(4) ?
C5 H5 0.9300 ?
C5 C6 1.384(4) ?
C6 H6 0.9300 ?
C6 C7 1.378(5) ?
C7 H7 0.9300 ?
C7 C8 1.384(5) ?
C8 H8 0.9300 ?
C8 N3 1.338(4) ?
C9 C10 1.391(4) ?
C9 N4 1.335(4) ?
C10 H10 0.9300 ?
C10 C11 1.378(5) ?
C11 H11 0.9300 ?
C11 C12 1.369(5) ?
C12 H12 0.9300 ?
C12 C13 1.376(5) ?
C13 H13 0.9300 ?
C13 N4 1.335(4) ?
C14 C15 1.382(4) ?
C14 N5 1.346(4) ?
C15 H15 0.9300 ?
C15 C16 1.397(4) ?
C16 H16 0.9300 ?
C16 C17 1.379(5) ?
C17 H17 0.9300 ?
C17 C18 1.380(4) ?
C18 H18 0.9300 ?
C18 N5 1.344(3) ?
C19 C20 1.391(4) ?
C19 C24 1.396(4) ?
C19 P1 1.831(3) ?
C20 H20 0.9300 ?
C20 C21 1.396(4) ?
C21 H21 0.9300 ?
C21 C22 1.379(4) ?
C22 H22 0.9300 ?
C22 C23 1.379(5) ?
C23 H23 0.9300 ?
C23 C24 1.383(4) ?
C24 H24 0.9300 ?
C25 C26 1.400(4) ?
C25 C30 1.387(4) ?
C25 P1 1.831(3) ?
C26 H26 0.9300 ?
C26 C27 1.390(4) ?
C27 H27 0.9300 ?
C27 C28 1.371(5) ?
C28 H28 0.9300 ?
C28 C29 1.388(4) ?
C29 H29 0.9300 ?
C29 C30 1.390(4) ?
C30 H30 0.9300 ?
C31 C32 1.386(4) ?
C31 C36 1.395(4) ?
C31 P1 1.825(3) ?
C32 H32 0.9300 ?
C32 C33 1.391(4) ?
C33 H33 0.9300 ?
C33 C34 1.384(5) ?
C34 H34 0.9300 ?
C34 C35 1.367(5) ?
C35 H35 0.9300 ?
C35 C36 1.387(4) ?
C36 H36 0.9300 ?
C37 C38 1.399(4) ?
C37 C42 1.395(4) ?
C37 P2 1.826(3) ?
C38 H38 0.9300 ?
C38 C39 1.376(4) ?
C39 H39 0.9300 ?
C39 C40 1.381(4) ?
C40 H40 0.9300 ?
C40 C41 1.383(4) ?
C41 H41 0.9300 ?
C41 C42 1.383(4) ?
C42 H42 0.9300 ?
C43 C44 1.394(4) ?
C43 C48 1.388(4) ?
C43 P2 1.828(3) ?
C44 H44 0.9300 ?
C44 C45 1.384(4) ?
C45 H45 0.9300 ?
C45 C46 1.381(5) ?
C46 H46 0.9300 ?
C46 C47 1.385(4) ?
C47 H47 0.9300 ?
C47 C48 1.393(4) ?
C48 H48 0.9300 ?
C49 C50 1.390(4) ?
C49 C54 1.403(4) ?
C49 P2 1.826(3) ?
C50 H50 0.9300 ?
C50 C51 1.390(4) ?
C51 H51 0.9300 ?
C51 C52 1.376(4) ?
C52 H52 0.9300 ?
C52 C53 1.382(5) ?
C53 H53 0.9300 ?
C53 C54 1.394(4) ?
C54 H54 0.9300 ?
Cu1 N1 2.038(3) yes
Cu1 N5 2.150(2) yes
Cu1 P1 2.2306(8) yes
Cu1 P2 2.2479(8) yes
N2 H2A 0.8600 ?
F1 P3 1.6292(18) ?
F2 P3 1.6000(18) ?
F3 P3 1.613(2) ?
F4 P3 1.5990(17) ?
F5 P3 1.587(2) ?
F6 P3 1.587(2) ?

loop_
_geom_hbond_atom_site_label_D
_geom_hbond_atom_site_label_H
_geom_hbond_atom_site_label_A
_geom_hbond_site_symmetry_A
_geom_hbond_distance_DH
_geom_hbond_distance_HA
_geom_hbond_distance_DA
_geom_hbond_angle_DHA
_geom_hbond_publ_flag
C13 H13 F5 2_546 0.93 2.48 3.339(4) 153 yes
C15 H15 F1 1_555 0.93 2.485 3.259(4) 141 yes
C17 H17 F4 3_676 0.93 2.585 3.260(4) 130 yes
C17 H17 F3 3_676 0.93 2.66 3.586(4) 174 yes
C27 H27 F1 3_676 0.93 2.645 3.404(4) 139 yes
C33 H33 F1 1_655 0.93 2.584 3.336(4) 138 yes
C34 H34 <i>Cg</i>1 1_655 0.93 2.816 3.517 133 yes
C39 H39 <i>Cg</i>2 3_666 0.93 2.59 3.467(4) 158 yes
C40 H40 F4 1_545 0.93 2.587 3.249(3) 129 yes
N2 H2A F1 1_555 0.86 2.323 2.975(3) 133 yes

loop_
_geom_torsion_atom_site_label_1
_geom_torsion_atom_site_label_2
_geom_torsion_atom_site_label_3
_geom_torsion_atom_site_label_4
_geom_torsion
C1 C14 C15 C16 -178.6(2)
C1 C14 N5 C18 179.4(2)
C1 C14 N5 Cu1 -0.3(3)
C2 C3 C9 C10 -73.9(4)
C2 C3 C9 N4 103.9(3)
C2 C3 N2 C1 -4.5(3)
C2 C4 C5 C6 -175.4(3)
C2 C4 N3 C8 176.4(3)
C3 C2 C4 C5 -59.7(4)
C3 C2 C4 N3 122.9(3)
C3 C2 N1 C1 -1.3(3)
C3 C2 N1 Cu1 -178.93(19)
C3 C9 C10 C11 177.2(3)
C3 C9 N4 C13 -176.7(3)
C4 C2 C3 C9 -113.7(3)
C4 C2 C3 N2 125.1(2)
C4 C2 N1 C1 -127.2(2)
C4 C2 N1 Cu1 55.2(3)
C4 C5 C6 C7 -1.1(5)
C5 C4 N3 C8 -1.0(5)
C5 C6 C7 C8 -0.5(5)
C6 C7 C8 N3 1.5(5)
C7 C8 N3 C4 -0.7(5)
C9 C3 N2 C1 -125.7(3)
C9 C10 C11 C12 -0.7(6)
C10 C9 N4 C13 1.0(5)
C10 C11 C12 C13 1.0(6)
C11 C12 C13 N4 -0.4(6)
C12 C13 N4 C9 -0.6(5)
C14 C1 N1 C2 -179.2(2)
C14 C1 N1 Cu1 -1.0(3)
C14 C1 N2 C3 -178.4(2)
C14 C15 C16 C17 -0.8(4)
C15 C14 N5 C18 0.8(4)
C15 C14 N5 Cu1 -178.9(2)
C15 C16 C17 C18 0.9(4)
C16 C17 C18 N5 -0.2(4)
C17 C18 N5 C14 -0.7(4)
C17 C18 N5 Cu1 179.00(19)
C19 C20 C21 C22 -0.1(5)
C20 C19 C24 C23 0.4(4)
C20 C19 P1 C25 94.5(3)
C20 C19 P1 C31 -154.7(2)
C20 C19 P1 Cu1 -25.9(3)
C20 C21 C22 C23 0.4(5)
C21 C22 C23 C24 -0.3(5)
C22 C23 C24 C19 -0.1(5)
C24 C19 C20 C21 -0.3(5)
C24 C19 P1 C25 -87.3(3)
C24 C19 P1 C31 23.5(3)
C24 C19 P1 Cu1 152.3(2)
C25 C26 C27 C28 -1.1(5)
C26 C25 C30 C29 0.1(4)
C26 C25 P1 C19 -37.0(3)
C26 C25 P1 C31 -145.5(2)
C26 C25 P1 Cu1 87.1(2)
C26 C27 C28 C29 -0.7(5)
C27 C28 C29 C30 2.1(5)
C28 C29 C30 C25 -1.8(5)
C30 C25 C26 C27 1.4(4)
C30 C25 P1 C19 152.0(2)
C30 C25 P1 C31 43.6(3)
C30 C25 P1 Cu1 -83.8(2)
C31 C32 C33 C34 -0.6(5)
C32 C31 C36 C35 0.0(4)
C32 C31 P1 C19 -78.3(3)
C32 C31 P1 C25 30.7(3)
C32 C31 P1 Cu1 153.8(2)
C32 C33 C34 C35 0.6(5)
C33 C34 C35 C36 -0.2(5)
C34 C35 C36 C31 0.0(5)
C36 C31 C32 C33 0.3(4)
C36 C31 P1 C19 95.7(2)
C36 C31 P1 C25 -155.4(2)
C36 C31 P1 Cu1 -32.3(2)
C37 C38 C39 C40 1.5(4)
C38 C37 C42 C41 0.8(4)
C38 C37 P2 C43 -75.5(2)
C38 C37 P2 C49 175.1(2)
C38 C37 P2 Cu1 50.4(2)
C38 C39 C40 C41 -0.4(4)
C39 C40 C41 C42 -0.5(4)
C40 C41 C42 C37 0.3(5)
C42 C37 C38 C39 -1.7(4)
C42 C37 P2 C43 105.4(3)
C42 C37 P2 C49 -4.0(3)
C42 C37 P2 Cu1 -128.8(2)
C43 C44 C45 C46 -0.9(5)
C44 C43 C48 C47 -0.9(4)
C44 C43 P2 C37 -42.4(3)
C44 C43 P2 C49 67.9(3)
C44 C43 P2 Cu1 -162.7(2)
C44 C45 C46 C47 0.9(5)
C45 C46 C47 C48 -0.9(5)
C46 C47 C48 C43 0.9(5)
C48 C43 C44 C45 0.9(5)
C48 C43 P2 C37 135.2(2)
C48 C43 P2 C49 -114.5(2)
C48 C43 P2 Cu1 14.9(3)
C49 C50 C51 C52 -0.6(5)
C50 C49 C54 C53 -0.8(4)
C50 C49 P2 C37 123.5(2)
C50 C49 P2 C43 15.9(3)
C50 C49 P2 Cu1 -115.1(2)
C50 C51 C52 C53 0.2(5)
C51 C52 C53 C54 -0.1(5)
C52 C53 C54 C49 0.4(4)
C54 C49 C50 C51 0.9(4)
C54 C49 P2 C37 -62.8(2)
C54 C49 P2 C43 -170.4(2)
C54 C49 P2 Cu1 58.6(2)
N1 C1 C14 C15 179.4(3)
N1 C1 C14 N5 0.8(4)
N1 C1 N2 C3 4.3(3)
N1 C2 C3 C9 124.6(2)
N1 C2 C3 N2 3.5(3)
N1 C2 C4 C5 59.2(4)
N1 C2 C4 N3 -118.2(3)
N2 C1 C14 C15 2.2(4)
N2 C1 C14 N5 -176.4(2)
N2 C1 N1 C2 -1.8(3)
N2 C1 N1 Cu1 176.45(18)
N2 C3 C9 C10 40.9(4)
N2 C3 C9 N4 -141.3(3)
N3 C4 C5 C6 1.9(5)
N4 C9 C10 C11 -0.4(5)
N5 C14 C15 C16 -0.1(4)
P1 C19 C20 C21 178.0(2)
P1 C19 C24 C23 -177.8(2)
P1 C25 C26 C27 -169.7(2)
P1 C25 C30 C29 171.1(2)
P1 C31 C32 C33 174.1(2)
P1 C31 C36 C35 -174.2(2)
P2 C37 C38 C39 179.1(2)
P2 C37 C42 C41 180.0(2)
P2 C43 C44 C45 178.5(2)
P2 C43 C48 C47 -178.7(2)
P2 C49 C50 C51 174.6(2)
P2 C49 C54 C53 -174.7(2)

_cod_database_fobs_code 2020719
